data_4319843
loop_
_publ_author_name
'John F. Lehmann'
'David A. Dixon'
'Gary J. Schrobilgen'

_publ_section_title
;
 X-ray Crystal Structures of \a-KrF2, [KrF][MF6] (M = As, Sb, Bi),
 [Kr2F3][SbF6].KrF2, [Kr2F3]2[SbF6]2.KrF2, and [Kr2F3][AsF6].[KrF][AsF6];
 Synthesis and Characterization of [Kr2F3][PF6].nKrF2; and Theoretical
 Studies of KrF2, KrF+, Kr2F3+, and the [KrF][MF6] (M = P, As, Sb, Bi) Ion
 Pairs
;
_journal_name_full 'Inorganic Chemistry'
_journal_page_first 3002
_journal_page_last 3017
_journal_paper_doi 10.1021/ic001167w
_journal_volume 40
_journal_year 2001
_chemical_formula_sum 'F20 Kr5 Sb2'
_chemical_formula_weight 1042.50
_chemical_name_systematic
; 
 ? 
;
_space_group_IT_number 14
_symmetry_cell_setting monoclinic
_symmetry_space_group_name_Hall '-P 2ybc'
_symmetry_space_group_name_H-M 'P 1 21/c 1'
_atom_sites_solution_hydrogens geom
_atom_sites_solution_primary direct
_atom_sites_solution_secondary difmap
_audit_creation_method SHELXL-97
_cell_angle_alpha 90.00
_cell_angle_beta 111.945(3)
_cell_angle_gamma 90.00
_cell_formula_units_Z 4
_cell_length_a 8.0416(16)
_cell_length_b 30.814(6)
_cell_length_c 8.1365(16)
_cell_measurement_temperature 148(2)
_cell_volume 1870.1(6)
_computing_structure_refinement 'SHELXL-97 (Sheldrick, 1997)'
_computing_structure_solution 'SHELXS-97 (Sheldrick, 1990)'
_diffrn_ambient_temperature 148(2)
_diffrn_measured_fraction_theta_full 0.930
_diffrn_measured_fraction_theta_max 0.930
_diffrn_radiation_monochromator graphite
_diffrn_radiation_source 'fine-focus sealed tube'
_diffrn_radiation_type MoK\a
_diffrn_radiation_wavelength 0.71073
_diffrn_reflns_av_R_equivalents 0.0667
_diffrn_reflns_av_sigmaI/netI 0.0668
_diffrn_reflns_limit_h_max 10
_diffrn_reflns_limit_h_min -10
_diffrn_reflns_limit_k_max 39
_diffrn_reflns_limit_k_min -39
_diffrn_reflns_limit_l_max 10
_diffrn_reflns_limit_l_min -10
_diffrn_reflns_number 18251
_diffrn_reflns_theta_full 27.55
_diffrn_reflns_theta_max 27.55
_diffrn_reflns_theta_min 2.64
_exptl_absorpt_coefficient_mu 14.816
_exptl_crystal_density_diffrn 3.703
_exptl_crystal_density_method 'not measured'
_exptl_crystal_F_000 1848
_refine_diff_density_max 1.019
_refine_diff_density_min -1.118
_refine_diff_density_rms 0.207
_refine_ls_extinction_coef 0.00071(5)
_refine_ls_extinction_expression Fc^*^=kFc[1+0.001xFc^2^\l^3^/sin(2\q)]^-1/4^
_refine_ls_extinction_method SHELXL
_refine_ls_goodness_of_fit_ref 0.932
_refine_ls_hydrogen_treatment mixed
_refine_ls_matrix_type full
_refine_ls_number_parameters 245
_refine_ls_number_reflns 4033
_refine_ls_number_restraints 0
_refine_ls_restrained_S_all 0.932
_refine_ls_R_factor_all 0.0710
_refine_ls_R_factor_gt 0.0376
_refine_ls_shift/su_max 0.001
_refine_ls_shift/su_mean 0.000
_refine_ls_structure_factor_coef Fsqd
_refine_ls_weighting_details 'calc w=1/[\s^2^(Fo^2^)+(0.0328P)^2^+0.0000P] where P=(Fo^2^+2Fc^2^)/3'
_refine_ls_weighting_scheme calc
_refine_ls_wR_factor_gt 0.0672
_refine_ls_wR_factor_ref 0.0740
_reflns_number_gt 2764
_reflns_number_total 4033
_reflns_threshold_expression >2sigma(I)
_cod_data_source_file ic001167w_5.cif
_cod_data_source_block Kr2F3+SbF6-KrF2a
_cod_database_code 4319843

loop_
_symmetry_equiv_pos_as_xyz
'x, y, z'
'-x, y+1/2, -z+1/2'
'-x, -y, -z'
'x, -y-1/2, z-1/2'

loop_
_atom_site_label
_atom_site_type_symbol
_atom_site_fract_x
_atom_site_fract_y
_atom_site_fract_z
_atom_site_U_iso_or_equiv
_atom_site_adp_type
_atom_site_occupancy
_atom_site_calc_flag
_atom_site_refinement_flags
_atom_site_disorder_assembly
_atom_site_disorder_group
Sb2 Sb 0.78981(6) 0.075810(15) 0.94253(6) 0.01874(13) Uani 1 d . . .
Sb1 Sb 1.31493(6) 0.324051(15) 0.96179(6) 0.01876(13) Uani 1 d . . .
Kr3 Kr 0.75338(9) 0.22000(2) 1.01920(9) 0.02254(18) Uani 1 d . . .
Kr1 Kr 1.24253(9) 0.02975(2) 1.49194(10) 0.02524(19) Uani 1 d . . .
Kr4 Kr 1.14574(9) 0.19517(2) 0.90389(9) 0.02202(18) Uani 1 d . . .
Kr2 Kr 1.34178(9) 0.05885(2) 1.10222(10) 0.02491(18) Uani 1 d . . .
F14 F 1.5355(5) 0.32723(13) 1.1524(5) 0.0287(10) Uani 1 d . . .
F20 F 0.6803(5) 0.11789(13) 1.0343(5) 0.0297(10) Uani 1 d . . .
F19 F 0.9037(6) 0.03351(15) 0.8551(6) 0.0362(11) Uani 1 d . . .
F13 F 1.4066(6) 0.27903(15) 0.8659(6) 0.0429(13) Uani 1 d . . .
F18 F 0.9133(6) 0.11958(15) 0.8748(6) 0.0399(12) Uani 1 d . . .
F12 F 1.3914(6) 0.36515(15) 0.8344(6) 0.0444(13) Uani 1 d . . .
F17 F 0.6661(6) 0.03223(13) 1.0127(6) 0.0326(11) Uani 1 d . . .
F16 F 0.6014(5) 0.07751(14) 0.7208(5) 0.0327(11) Uani 1 d . . .
F15 F 0.9818(5) 0.07311(14) 1.1632(5) 0.0305(10) Uani 1 d . . .
F11 F 1.2314(6) 0.28320(13) 1.0837(5) 0.0289(10) Uani 1 d . . .
F10 F 1.0967(5) 0.31944(15) 0.7669(5) 0.0367(11) Uani 1 d . . .
F5 F 1.3570(5) 0.17098(14) 0.9334(6) 0.0374(12) Uani 1 d . . .
F6 F 0.9024(5) 0.22377(14) 0.8628(6) 0.0319(11) Uani 1 d . . .
F3 F 1.3992(5) 0.02879(15) 1.3441(6) 0.0350(11) Uani 1 d . . .
F4 F 0.6259(6) 0.21763(15) 1.1593(6) 0.0402(12) Uani 1 d . . .
F2 F 1.2985(6) 0.08387(15) 0.8905(6) 0.0413(12) Uani 1 d . . .
F1 F 1.1099(6) 0.02939(16) 1.6284(6) 0.0459(13) Uani 1 d . . .
F9 F 1.2202(5) 0.36893(13) 1.0553(6) 0.0325(11) Uani 1 d . . .
Kr5 Kr 0.80366(9) 0.37603(2) 0.95542(9) 0.02345(17) Uani 1 d . . .
F8 F 0.8656(6) 0.31759(15) 1.0182(6) 0.0381(12) Uani 1 d . . .
F7 F 0.7423(6) 0.43413(14) 0.8895(6) 0.0392(12) Uani 1 d . . .

loop_
_atom_site_aniso_label
_atom_site_aniso_U_11
_atom_site_aniso_U_22
_atom_site_aniso_U_33
_atom_site_aniso_U_23
_atom_site_aniso_U_13
_atom_site_aniso_U_12
Sb2 0.0177(2) 0.0198(3) 0.0193(3) -0.00063(19) 0.0075(2) -0.0024(2)
Sb1 0.0175(2) 0.0213(3) 0.0176(3) 0.00091(19) 0.0067(2) -0.0017(2)
Kr3 0.0209(3) 0.0266(4) 0.0201(4) -0.0001(3) 0.0077(3) -0.0017(3)
Kr1 0.0209(3) 0.0263(5) 0.0280(5) -0.0017(3) 0.0086(3) -0.0012(3)
Kr4 0.0224(3) 0.0227(4) 0.0228(4) -0.0026(3) 0.0107(3) -0.0023(3)
Kr2 0.0239(4) 0.0208(4) 0.0335(5) -0.0060(3) 0.0147(3) -0.0031(3)
F14 0.018(2) 0.030(3) 0.031(3) -0.0011(18) -0.0008(19) -0.0018(18)
F20 0.036(2) 0.017(2) 0.035(3) -0.0056(18) 0.013(2) 0.0042(19)
F19 0.035(2) 0.043(3) 0.037(3) -0.007(2) 0.021(2) 0.009(2)
F13 0.042(3) 0.049(3) 0.043(3) -0.022(2) 0.022(2) 0.002(2)
F18 0.039(3) 0.043(3) 0.034(3) 0.005(2) 0.009(2) -0.023(2)
F12 0.031(2) 0.057(4) 0.048(3) 0.031(2) 0.018(2) 0.000(2)
F17 0.040(3) 0.021(3) 0.047(3) 0.0020(19) 0.028(2) -0.008(2)
F16 0.023(2) 0.035(3) 0.029(3) -0.0032(19) -0.003(2) 0.001(2)
F15 0.024(2) 0.044(3) 0.019(2) 0.0025(19) 0.0029(19) 0.004(2)
F11 0.035(2) 0.026(3) 0.029(3) 0.0043(18) 0.017(2) -0.005(2)
F10 0.022(2) 0.062(3) 0.019(3) -0.003(2) 0.000(2) -0.007(2)
F5 0.022(2) 0.040(3) 0.048(3) -0.007(2) 0.012(2) 0.004(2)
F6 0.030(2) 0.037(3) 0.034(3) 0.005(2) 0.018(2) 0.007(2)
F3 0.030(2) 0.047(3) 0.034(3) 0.010(2) 0.019(2) -0.002(2)
F4 0.034(3) 0.059(3) 0.037(3) -0.005(2) 0.023(2) -0.016(2)
F2 0.047(3) 0.046(3) 0.028(3) 0.003(2) 0.010(2) -0.007(2)
F1 0.041(3) 0.069(4) 0.037(3) -0.019(2) 0.026(3) -0.013(2)
F9 0.029(2) 0.025(3) 0.041(3) -0.008(2) 0.011(2) 0.0036(19)
Kr5 0.0201(3) 0.0295(4) 0.0220(4) 0.0017(3) 0.0092(3) 0.0025(3)
F8 0.039(3) 0.034(3) 0.044(3) 0.009(2) 0.019(2) 0.005(2)
F7 0.047(3) 0.033(3) 0.041(3) 0.006(2) 0.021(2) 0.014(2)

loop_
_atom_type_symbol
_atom_type_description
_atom_type_scat_dispersion_real
_atom_type_scat_dispersion_imag
_atom_type_scat_source
F F 0.0171 0.0103 'International Tables Vol C Tables 4.2.6.8 and 6.1.1.4'
Kr Kr -0.5574 2.7079 'International Tables Vol C Tables 4.2.6.8 and 6.1.1.4'
Sb Sb -0.5866 1.5461 'International Tables Vol C Tables 4.2.6.8 and 6.1.1.4'

loop_
_geom_angle_atom_site_label_1
_geom_angle_atom_site_label_2
_geom_angle_atom_site_label_3
_geom_angle
_geom_angle_site_symmetry_1
_geom_angle_site_symmetry_3
_geom_angle_publ_flag
F20 Sb2 F16 91.89(18) . . ?
F20 Sb2 F18 89.9(2) . . ?
F16 Sb2 F18 91.34(19) . . ?
F20 Sb2 F19 178.80(18) . . ?
F16 Sb2 F19 89.31(19) . . ?
F18 Sb2 F19 90.0(2) . . ?
F20 Sb2 F17 89.57(19) . . ?
F16 Sb2 F17 89.03(19) . . ?
F18 Sb2 F17 179.4(2) . . ?
F19 Sb2 F17 90.4(2) . . ?
F20 Sb2 F15 89.46(18) . . ?
F16 Sb2 F15 178.65(19) . . ?
F18 Sb2 F15 88.66(18) . . ?
F19 Sb2 F15 89.33(18) . . ?
F17 Sb2 F15 90.99(19) . . ?
F9 Sb1 F14 91.61(18) . . ?
F9 Sb1 F13 179.21(19) . . ?
F14 Sb1 F13 89.17(19) . . ?
F9 Sb1 F11 90.0(2) . . ?
F14 Sb1 F11 90.71(18) . . ?
F13 Sb1 F11 89.9(2) . . ?
F9 Sb1 F12 89.6(2) . . ?
F14 Sb1 F12 91.02(19) . . ?
F13 Sb1 F12 90.5(2) . . ?
F11 Sb1 F12 178.23(18) . . ?
F9 Sb1 F10 90.30(19) . . ?
F14 Sb1 F10 178.1(2) . . ?
F13 Sb1 F10 88.9(2) . . ?
F11 Sb1 F10 89.40(19) . . ?
F12 Sb1 F10 88.88(19) . . ?
F4 Kr3 F6 178.7(2) . . ?
F1 Kr1 F3 177.9(2) . . ?
F5 Kr4 F6 178.3(2) . . ?
F2 Kr2 F3 177.8(2) . . ?
Kr3 F6 Kr4 128.0(2) . . ?
Kr1 F3 Kr2 126.0(2) . . ?
F7 Kr5 F8 179.1(2) . . ?

loop_
_geom_bond_atom_site_label_1
_geom_bond_atom_site_label_2
_geom_bond_distance
_geom_bond_site_symmetry_2
_geom_bond_publ_flag
Sb2 F20 1.872(4) . ?
Sb2 F16 1.874(4) . ?
Sb2 F18 1.876(4) . ?
Sb2 F19 1.880(4) . ?
Sb2 F17 1.882(4) . ?
Sb2 F15 1.882(4) . ?
Sb1 F9 1.872(4) . ?
Sb1 F14 1.872(4) . ?
Sb1 F13 1.873(4) . ?
Sb1 F11 1.876(4) . ?
Sb1 F12 1.879(4) . ?
Sb1 F10 1.880(4) . ?
Kr3 F4 1.797(5) . ?
Kr3 F6 2.052(5) . ?
Kr1 F1 1.805(5) . ?
Kr1 F3 2.041(5) . ?
Kr4 F5 1.787(4) . ?
Kr4 F6 2.056(4) . ?
Kr2 F2 1.799(4) . ?
Kr2 F3 2.065(4) . ?
Kr5 F7 1.881(4) . ?
Kr5 F8 1.887(4) . ?
